data_4501337
loop_
_publ_author_name
'Yang, Yan'
'Du, Peng'
'Ma, Jian-Fang'
'Kan, Wei-Qiu'
'Liu, Bo'
'Yang, Jin'

_publ_section_title
;
 A Series of Metal--Organic Frameworks Based on Different Salicylic
 Derivatives and 1,1&#x2032;-(1,4-Butanediyl)bis(imidazole) Ligand:
 Syntheses, Structures, and Luminescent Properties
;
_journal_issue 12
_journal_name_full 'Crystal Growth &amp; Design'
_journal_page_first 5540
_journal_paper_doi 10.1021/cg201118x
_journal_volume 11
_journal_year 2011
_chemical_formula_moiety 'C24 H22 Br2 Cd N4 O6'
_chemical_formula_sum 'C24 H22 Br2 Cd N4 O6'
_chemical_formula_weight 734.68
_chemical_name_systematic
;
 ?
;
_space_group_IT_number 2
_symmetry_cell_setting triclinic
_symmetry_space_group_name_Hall '-P 1'
_symmetry_space_group_name_H-M 'P -1'
_atom_sites_solution_hydrogens geom
_atom_sites_solution_primary direct
_atom_sites_solution_secondary difmap
_audit_creation_method SHELXL-97
_cell_angle_alpha 88.882(4)
_cell_angle_beta 65.940(4)
_cell_angle_gamma 67.746(4)
_cell_formula_units_Z 2
_cell_length_a 11.4230(5)
_cell_length_b 11.6505(4)
_cell_length_c 12.0593(6)
_cell_measurement_reflns_used 4917
_cell_measurement_temperature 293(2)
_cell_measurement_theta_max 29.2267
_cell_measurement_theta_min 2.8777
_cell_volume 1338.92(12)
_computing_cell_refinement CrysAlis
_computing_data_collection 'CrysAlis (Oxford Diffraction, 2006)'
_computing_data_reduction CrysAlis
_computing_structure_refinement 'SHELXL-97 (Sheldrick, 2008)'
_computing_structure_solution 'SHELXS-97 (Sheldrick, 1997)'
_diffrn_ambient_temperature 293(2)
_diffrn_detector_area_resol_mean 10.0
_diffrn_measured_fraction_theta_full 0.994
_diffrn_measured_fraction_theta_max 0.994
_diffrn_measurement_device_type 'Oxford Diffraction Gemini R Ultra'
_diffrn_measurement_method '\w scan'
_diffrn_radiation_monochromator graphite
_diffrn_radiation_source 'fine-focus sealed tube'
_diffrn_radiation_type MoK\a
_diffrn_radiation_wavelength 0.71073
_diffrn_reflns_av_R_equivalents 0.0183
_diffrn_reflns_av_sigmaI/netI 0.0371
_diffrn_reflns_limit_h_max 13
_diffrn_reflns_limit_h_min -10
_diffrn_reflns_limit_k_max 13
_diffrn_reflns_limit_k_min -13
_diffrn_reflns_limit_l_max 14
_diffrn_reflns_limit_l_min -14
_diffrn_reflns_number 8025
_diffrn_reflns_theta_full 25.00
_diffrn_reflns_theta_max 25.03
_diffrn_reflns_theta_min 2.88
_exptl_absorpt_coefficient_mu 3.845
_exptl_absorpt_correction_T_max 1.00000
_exptl_absorpt_correction_T_min 0.59610
_exptl_absorpt_correction_type multi-scan
_exptl_absorpt_process_details
;
CrysAlis (Oxford Diffraction, 2006)
;
_exptl_crystal_colour colorless
_exptl_crystal_density_diffrn 1.822
_exptl_crystal_density_method 'not measured'
_exptl_crystal_description block
_exptl_crystal_F_000 720
_exptl_crystal_size_max 0.18
_exptl_crystal_size_mid 0.16
_exptl_crystal_size_min 0.12
_refine_diff_density_max 0.928
_refine_diff_density_min -0.836
_refine_diff_density_rms 0.082
_refine_ls_extinction_method none
_refine_ls_goodness_of_fit_ref 0.989
_refine_ls_hydrogen_treatment constr
_refine_ls_matrix_type full
_refine_ls_number_parameters 334
_refine_ls_number_reflns 4703
_refine_ls_number_restraints 0
_refine_ls_restrained_S_all 0.989
_refine_ls_R_factor_all 0.0464
_refine_ls_R_factor_gt 0.0348
_refine_ls_shift/su_max 0.001
_refine_ls_shift/su_mean 0.000
_refine_ls_structure_factor_coef Fsqd
_refine_ls_weighting_details 'calc w=1/[\s^2^(Fo^2^)+(0.0551P)^2^+0.0000P] where P=(Fo^2^+2Fc^2^)/3'
_refine_ls_weighting_scheme calc
_refine_ls_wR_factor_gt 0.0858
_refine_ls_wR_factor_ref 0.0881
_reflns_number_gt 3701
_reflns_number_total 4703
_reflns_threshold_expression >2\s(I)
_cod_data_source_file cg201118x_si_002.cif
_cod_data_source_block Compound-10
_cod_original_cell_volume 1338.92(10)
_cod_original_sg_symbol_Hall '-P 1  '
_cod_database_code 4501337

loop_
_symmetry_equiv_pos_as_xyz
'x, y, z'
'-x, -y, -z'

loop_
_atom_site_label
_atom_site_type_symbol
_atom_site_fract_x
_atom_site_fract_y
_atom_site_fract_z
_atom_site_U_iso_or_equiv
_atom_site_adp_type
_atom_site_occupancy
_atom_site_symmetry_multiplicity
_atom_site_calc_flag
_atom_site_refinement_flags
Cd1 Cd 0.65758(3) 0.08872(3) 0.61999(2) 0.03894(11) Uani 1 1 d .
C1 C 0.8481(5) 0.0469(5) 0.7634(4) 0.0659(13) Uani 1 1 d .
H1 H 0.7996 0.0067 0.8197 0.079 Uiso 1 1 calc R
C2 C 0.9949(5) 0.1274(5) 0.6739(5) 0.0767(15) Uani 1 1 d .
H2 H 1.0656 0.1559 0.6541 0.092 Uiso 1 1 calc R
C3 C 0.9116(5) 0.1450(5) 0.6181(4) 0.0655(13) Uani 1 1 d .
H3 H 0.9177 0.1852 0.5498 0.079 Uiso 1 1 calc R
C4 C 1.0432(6) 0.0029(7) 0.8338(5) 0.0907(18) Uani 1 1 d .
H4A H 1.0885 -0.0875 0.8086 0.109 Uiso 1 1 calc R
H4B H 1.1156 0.0340 0.8156 0.109 Uiso 1 1 calc R
C5 C 0.9550(5) 0.0318(5) 0.9627(4) 0.0767(15) Uani 1 1 d .
H5A H 0.8821 0.0012 0.9809 0.092 Uiso 1 1 calc R
H5B H 0.9103 0.1222 0.9881 0.092 Uiso 1 1 calc R
C6 C 0.7343(4) -0.2057(4) 0.6358(3) 0.0445(9) Uani 1 1 d .
H6 H 0.7547 -0.2000 0.7022 0.053 Uiso 1 1 calc R
C7 C 0.6715(4) -0.1579(4) 0.4919(3) 0.0409(9) Uani 1 1 d .
H7 H 0.6397 -0.1115 0.4387 0.049 Uiso 1 1 calc R
C8 C 0.7064(4) -0.2821(4) 0.4907(3) 0.0427(9) Uani 1 1 d .
H8 H 0.7032 -0.3363 0.4375 0.051 Uiso 1 1 calc R
C9 C 0.8001(5) -0.4380(4) 0.6131(4) 0.0595(12) Uani 1 1 d .
H9A H 0.7340 -0.4755 0.6248 0.071 Uiso 1 1 calc R
H9B H 0.8072 -0.4313 0.6900 0.071 Uiso 1 1 calc R
C10 C 0.9434(4) -0.5234(4) 0.5131(5) 0.0660(13) Uani 1 1 d .
H10A H 0.9725 -0.6056 0.5374 0.079 Uiso 1 1 calc R
H10B H 0.9342 -0.5334 0.4378 0.079 Uiso 1 1 calc R
C11 C 0.6319(4) 0.3006(3) 0.3365(3) 0.0365(8) Uani 1 1 d .
C12 C 0.6279(4) 0.4214(4) 0.3407(3) 0.0457(10) Uani 1 1 d .
C13 C 0.5874(4) 0.4988(4) 0.2622(4) 0.0541(11) Uani 1 1 d .
H13 H 0.5806 0.5808 0.2679 0.065 Uiso 1 1 calc R
C14 C 0.5576(4) 0.4559(4) 0.1770(4) 0.0565(11) Uani 1 1 d .
H14 H 0.5324 0.5075 0.1235 0.068 Uiso 1 1 calc R
C15 C 0.5651(4) 0.3356(4) 0.1710(4) 0.0526(11) Uani 1 1 d .
C16 C 0.6006(4) 0.2577(4) 0.2497(3) 0.0439(9) Uani 1 1 d .
H16 H 0.6037 0.1769 0.2450 0.053 Uiso 1 1 calc R
C17 C 0.6622(4) 0.2194(4) 0.4269(3) 0.0447(10) Uani 1 1 d .
C18 C 0.2398(4) 0.2299(4) 0.9118(3) 0.0428(9) Uani 1 1 d .
C19 C 0.1945(4) 0.2157(4) 1.0361(4) 0.0519(11) Uani 1 1 d .
C20 C 0.0518(5) 0.2738(5) 1.1136(4) 0.0702(14) Uani 1 1 d .
H20 H 0.0204 0.2681 1.1970 0.084 Uiso 1 1 calc R
C21 C -0.0428(5) 0.3390(5) 1.0696(4) 0.0715(14) Uani 1 1 d .
H21 H -0.1380 0.3756 1.1224 0.086 Uiso 1 1 calc R
C22 C 0.0024(4) 0.3507(4) 0.9471(4) 0.0613(12) Uani 1 1 d .
C23 C 0.1432(4) 0.2976(4) 0.8696(4) 0.0521(11) Uani 1 1 d .
H23 H 0.1736 0.3077 0.7873 0.063 Uiso 1 1 calc R
C24 C 0.3931(4) 0.1729(4) 0.8263(4) 0.0422(9) Uani 1 1 d .
N1 N 0.8163(3) 0.0956(3) 0.6755(3) 0.0443(8) Uani 1 1 d .
N2 N 0.9586(5) 0.0619(5) 0.7625(4) 0.0749(12) Uani 1 1 d .
N3 N 0.6899(3) -0.1107(3) 0.5833(3) 0.0395(7) Uani 1 1 d .
N4 N 0.7474(3) -0.3130(3) 0.5826(3) 0.0408(7) Uani 1 1 d .
O1 O 0.6848(3) 0.2628(3) 0.5078(3) 0.0628(8) Uani 1 1 d .
O2 O 0.6625(3) 0.1126(3) 0.4233(2) 0.0527(7) Uani 1 1 d .
O3 O 0.6625(4) 0.4656(3) 0.4200(3) 0.0694(9) Uani 1 1 d .
H3A H 0.6844 0.4113 0.4608 0.104 Uiso 1 1 calc R
O4 O 0.4285(3) 0.1940(3) 0.7169(2) 0.0491(7) Uani 1 1 d .
O5 O 0.4794(3) 0.1075(3) 0.8651(3) 0.0611(8) Uani 1 1 d .
O6 O 0.2827(3) 0.1480(3) 1.0829(3) 0.0694(9) Uani 1 1 d .
H6A H 0.3632 0.1189 1.0284 0.104 Uiso 1 1 calc R
Br1 Br 0.52670(7) 0.27422(7) 0.04978(5) 0.0923(2) Uani 1 1 d .
Br2 Br -0.13167(6) 0.43871(7) 0.88814(6) 0.0982(2) Uani 1 1 d .

loop_
_atom_site_aniso_label
_atom_site_aniso_U_11
_atom_site_aniso_U_22
_atom_site_aniso_U_33
_atom_site_aniso_U_23
_atom_site_aniso_U_13
_atom_site_aniso_U_12
Cd1 0.04025(17) 0.03929(18) 0.04291(17) 0.00814(11) -0.02322(13) -0.01618(12)
C1 0.077(3) 0.096(4) 0.060(3) 0.040(3) -0.044(3) -0.057(3)
C2 0.075(3) 0.103(4) 0.093(4) 0.040(3) -0.054(3) -0.059(3)
C3 0.070(3) 0.101(4) 0.058(3) 0.033(3) -0.039(2) -0.057(3)
C4 0.078(4) 0.125(5) 0.090(4) 0.031(4) -0.053(3) -0.044(4)
C5 0.085(4) 0.097(4) 0.064(3) 0.002(3) -0.042(3) -0.042(3)
C6 0.049(2) 0.048(2) 0.038(2) 0.0082(18) -0.0233(18) -0.0166(19)
C7 0.046(2) 0.043(2) 0.043(2) 0.0124(17) -0.0275(18) -0.0194(18)
C8 0.046(2) 0.045(2) 0.040(2) 0.0017(17) -0.0181(18) -0.0214(18)
C9 0.059(3) 0.046(3) 0.065(3) 0.023(2) -0.021(2) -0.019(2)
C10 0.055(3) 0.040(3) 0.092(3) 0.018(2) -0.027(3) -0.014(2)
C11 0.0321(19) 0.038(2) 0.0326(18) 0.0087(15) -0.0116(16) -0.0104(16)
C12 0.042(2) 0.043(2) 0.041(2) 0.0018(18) -0.0082(18) -0.0154(18)
C13 0.056(3) 0.036(2) 0.055(2) 0.0139(19) -0.012(2) -0.017(2)
C14 0.049(2) 0.059(3) 0.050(2) 0.023(2) -0.019(2) -0.014(2)
C15 0.049(2) 0.067(3) 0.046(2) 0.016(2) -0.025(2) -0.023(2)
C16 0.041(2) 0.044(2) 0.043(2) 0.0082(18) -0.0158(18) -0.0165(18)
C17 0.034(2) 0.049(3) 0.041(2) 0.0116(18) -0.0116(17) -0.0113(18)
C18 0.044(2) 0.048(2) 0.035(2) 0.0052(17) -0.0150(18) -0.0187(19)
C19 0.053(3) 0.059(3) 0.050(2) 0.016(2) -0.024(2) -0.027(2)
C20 0.060(3) 0.097(4) 0.038(2) 0.012(2) -0.009(2) -0.030(3)
C21 0.040(2) 0.091(4) 0.055(3) 0.012(3) -0.007(2) -0.012(2)
C22 0.044(3) 0.065(3) 0.062(3) 0.015(2) -0.021(2) -0.013(2)
C23 0.046(2) 0.059(3) 0.042(2) 0.0125(19) -0.014(2) -0.018(2)
C24 0.039(2) 0.042(2) 0.045(2) 0.0017(18) -0.0164(19) -0.0181(18)
N1 0.0474(19) 0.061(2) 0.0407(17) 0.0160(15) -0.0280(15) -0.0294(17)
N2 0.088(3) 0.110(4) 0.078(3) 0.042(3) -0.066(2) -0.061(3)
N3 0.0465(18) 0.0376(18) 0.0397(16) 0.0067(14) -0.0246(15) -0.0161(15)
N4 0.0397(17) 0.0351(18) 0.0394(17) 0.0079(14) -0.0137(14) -0.0108(14)
O1 0.082(2) 0.071(2) 0.0567(17) 0.0181(15) -0.0467(17) -0.0339(18)
O2 0.0590(18) 0.0461(17) 0.0492(16) 0.0191(13) -0.0238(14) -0.0178(14)
O3 0.092(2) 0.063(2) 0.0679(19) 0.0071(16) -0.0382(18) -0.0428(19)
O4 0.0446(15) 0.0541(17) 0.0381(15) 0.0075(12) -0.0129(13) -0.0149(13)
O5 0.0472(17) 0.079(2) 0.0552(17) 0.0125(15) -0.0261(15) -0.0190(16)
O6 0.061(2) 0.105(3) 0.0506(17) 0.0300(17) -0.0304(16) -0.037(2)
Br1 0.1224(5) 0.1247(5) 0.0772(4) 0.0356(3) -0.0729(4) -0.0663(4)
Br2 0.0583(3) 0.1218(5) 0.0967(4) 0.0418(4) -0.0384(3) -0.0143(3)

loop_
_atom_type_symbol
_atom_type_description
_atom_type_scat_dispersion_real
_atom_type_scat_dispersion_imag
_atom_type_scat_source
C C 0.0033 0.0016 'International Tables Vol C Tables 4.2.6.8 and 6.1.1.4'
H H 0.0000 0.0000 'International Tables Vol C Tables 4.2.6.8 and 6.1.1.4'
N N 0.0061 0.0033 'International Tables Vol C Tables 4.2.6.8 and 6.1.1.4'
O O 0.0106 0.0060 'International Tables Vol C Tables 4.2.6.8 and 6.1.1.4'
Br Br -0.2901 2.4595 'International Tables Vol C Tables 4.2.6.8 and 6.1.1.4'
Cd Cd -0.8075 1.2024 'International Tables Vol C Tables 4.2.6.8 and 6.1.1.4'

loop_
_geom_angle_atom_site_label_1
_geom_angle_atom_site_label_2
_geom_angle_atom_site_label_3
_geom_angle
_geom_angle_site_symmetry_1
_geom_angle_site_symmetry_3
N1 Cd1 O4 127.25(11) . .
N1 Cd1 N3 109.68(12) . .
O4 Cd1 N3 105.01(10) . .
N1 Cd1 O2 125.36(10) . .
O4 Cd1 O2 93.52(10) . .
N3 Cd1 O2 88.34(10) . .
N1 Cd1 O1 86.50(11) . .
O4 Cd1 O1 91.77(10) . .
N3 Cd1 O1 139.83(10) . .
O2 Cd1 O1 53.85(10) . .
N1 Cd1 C17 109.16(12) . .
O4 Cd1 C17 89.88(10) . .
N3 Cd1 C17 114.90(12) . .
O2 Cd1 C17 26.81(11) . .
O1 Cd1 C17 27.37(10) . .
N1 C1 N2 111.8(4) . .
N1 C1 H1 124.1 . .
N2 C1 H1 124.1 . .
N2 C2 C3 107.4(4) . .
N2 C2 H2 126.3 . .
C3 C2 H2 126.3 . .
C2 C3 N1 109.9(4) . .
C2 C3 H3 125.1 . .
N1 C3 H3 125.1 . .
C5 C4 N2 110.6(5) . .
C5 C4 H4A 109.5 . .
N2 C4 H4A 109.5 . .
C5 C4 H4B 109.5 . .
N2 C4 H4B 109.5 . .
H4A C4 H4B 108.1 . .
C4 C5 C5 110.3(5) . 2_757
C4 C5 H5A 109.6 . .
C5 C5 H5A 109.6 2_757 .
C4 C5 H5B 109.6 . .
C5 C5 H5B 109.6 2_757 .
H5A C5 H5B 108.1 . .
N3 C6 N4 111.9(3) . .
N3 C6 H6 124.0 . .
N4 C6 H6 124.0 . .
C8 C7 N3 109.5(4) . .
C8 C7 H7 125.2 . .
N3 C7 H7 125.2 . .
C7 C8 N4 106.7(3) . .
C7 C8 H8 126.6 . .
N4 C8 H8 126.6 . .
N4 C9 C10 112.2(3) . .
N4 C9 H9A 109.2 . .
C10 C9 H9A 109.2 . .
N4 C9 H9B 109.2 . .
C10 C9 H9B 109.2 . .
H9A C9 H9B 107.9 . .
C10 C10 C9 114.6(5) 2_746 .
C10 C10 H10A 108.6 2_746 .
C9 C10 H10A 108.6 . .
C10 C10 H10B 108.6 2_746 .
C9 C10 H10B 108.6 . .
H10A C10 H10B 107.6 . .
C16 C11 C12 119.1(4) . .
C16 C11 C17 119.6(3) . .
C12 C11 C17 121.2(4) . .
O3 C12 C13 118.9(4) . .
O3 C12 C11 121.2(4) . .
C13 C12 C11 119.8(4) . .
C14 C13 C12 120.7(4) . .
C14 C13 H13 119.6 . .
C12 C13 H13 119.6 . .
C13 C14 C15 119.2(4) . .
C13 C14 H14 120.4 . .
C15 C14 H14 120.4 . .
C14 C15 C16 121.6(4) . .
C14 C15 Br1 119.3(3) . .
C16 C15 Br1 119.0(3) . .
C15 C16 C11 119.4(4) . .
C15 C16 H16 120.3 . .
C11 C16 H16 120.3 . .
O2 C17 O1 121.4(4) . .
O2 C17 C11 120.4(4) . .
O1 C17 C11 118.3(4) . .
O2 C17 Cd1 58.9(2) . .
O1 C17 Cd1 63.6(2) . .
C11 C17 Cd1 167.9(2) . .
C23 C18 C19 119.7(3) . .
C23 C18 C24 120.3(3) . .
C19 C18 C24 120.0(4) . .
O6 C19 C20 118.9(4) . .
O6 C19 C18 122.8(4) . .
C20 C19 C18 118.3(4) . .
C21 C20 C19 121.2(4) . .
C21 C20 H20 119.4 . .
C19 C20 H20 119.4 . .
C20 C21 C22 120.1(4) . .
C20 C21 H21 120.0 . .
C22 C21 H21 120.0 . .
C23 C22 C21 119.8(4) . .
C23 C22 Br2 121.2(3) . .
C21 C22 Br2 119.1(3) . .
C18 C23 C22 121.0(4) . .
C18 C23 H23 119.5 . .
C22 C23 H23 119.5 . .
O5 C24 O4 123.1(3) . .
O5 C24 C18 119.6(4) . .
O4 C24 C18 117.3(4) . .
C1 N1 C3 104.1(4) . .
C1 N1 Cd1 129.3(3) . .
C3 N1 Cd1 126.5(3) . .
C2 N2 C1 106.7(4) . .
C2 N2 C4 124.0(4) . .
C1 N2 C4 128.8(4) . .
C6 N3 C7 105.6(3) . .
C6 N3 Cd1 129.8(3) . .
C7 N3 Cd1 124.5(3) . .
C6 N4 C8 106.2(3) . .
C6 N4 C9 127.1(4) . .
C8 N4 C9 126.7(3) . .
C17 O1 Cd1 89.1(2) . .
C17 O2 Cd1 94.2(2) . .
C12 O3 H3A 109.5 . .
C24 O4 Cd1 106.3(2) . .
C19 O6 H6A 109.5 . .

loop_
_geom_bond_atom_site_label_1
_geom_bond_atom_site_label_2
_geom_bond_distance
_geom_bond_site_symmetry_2
Cd1 N1 2.201(3) .
Cd1 O4 2.202(3) .
Cd1 N3 2.233(3) .
Cd1 O2 2.363(3) .
Cd1 O1 2.464(3) .
Cd1 C17 2.751(4) .
C1 N1 1.308(5) .
C1 N2 1.333(6) .
C1 H1 0.9300 .
C2 N2 1.320(6) .
C2 C3 1.330(7) .
C2 H2 0.9300 .
C3 N1 1.356(5) .
C3 H3 0.9300 .
C4 C5 1.425(7) .
C4 N2 1.516(6) .
C4 H4A 0.9700 .
C4 H4B 0.9700 .
C5 C5 1.603(10) 2_757
C5 H5A 0.9700 .
C5 H5B 0.9700 .
C6 N3 1.302(5) .
C6 N4 1.345(5) .
C6 H6 0.9300 .
C7 C8 1.345(5) .
C7 N3 1.364(5) .
C7 H7 0.9300 .
C8 N4 1.363(5) .
C8 H8 0.9300 .
C9 N4 1.454(5) .
C9 C10 1.525(6) .
C9 H9A 0.9700 .
C9 H9B 0.9700 .
C10 C10 1.503(9) 2_746
C10 H10A 0.9700 .
C10 H10B 0.9700 .
C11 C16 1.391(5) .
C11 C12 1.392(5) .
C11 C17 1.491(5) .
C12 O3 1.348(5) .
C12 C13 1.389(6) .
C13 C14 1.363(6) .
C13 H13 0.9300 .
C14 C15 1.372(6) .
C14 H14 0.9300 .
C15 C16 1.376(6) .
C15 Br1 1.908(4) .
C16 H16 0.9300 .
C17 O2 1.244(5) .
C17 O1 1.265(5) .
C18 C23 1.371(6) .
C18 C19 1.402(5) .
C18 C24 1.499(5) .
C19 O6 1.341(5) .
C19 C20 1.391(6) .
C20 C21 1.362(7) .
C20 H20 0.9300 .
C21 C22 1.375(6) .
C21 H21 0.9300 .
C22 C23 1.374(6) .
C22 Br2 1.890(5) .
C23 H23 0.9300 .
C24 O5 1.250(5) .
C24 O4 1.262(4) .
O3 H3A 0.8200 .
O6 H6A 0.8200 .

loop_
_geom_hbond_atom_site_label_D
_geom_hbond_atom_site_label_H
_geom_hbond_atom_site_label_A
_geom_hbond_distance_DH
_geom_hbond_distance_HA
_geom_hbond_distance_DA
_geom_hbond_angle_DHA
_geom_hbond_site_symmetry_A
O3 H3A O1 0.82 1.81 2.536(4) 147.0 .
O6 H6A O5 0.82 1.85 2.570(4) 146.7 .
C9 H9B Br2 0.97 2.98 3.839(5) 147.7 1_645

loop_
_geom_torsion_atom_site_label_1
_geom_torsion_atom_site_label_2
_geom_torsion_atom_site_label_3
_geom_torsion_atom_site_label_4
_geom_torsion
_geom_torsion_site_symmetry_4
N2 C2 C3 N1 3.1(6) .
N2 C4 C5 C5 179.5(5) 2_757
N3 C7 C8 N4 -0.1(4) .
N4 C9 C10 C10 59.5(7) 2_746
C16 C11 C12 O3 -177.5(3) .
C17 C11 C12 O3 5.4(5) .
C16 C11 C12 C13 2.7(5) .
C17 C11 C12 C13 -174.4(3) .
O3 C12 C13 C14 177.1(4) .
C11 C12 C13 C14 -3.1(6) .
C12 C13 C14 C15 1.4(6) .
C13 C14 C15 C16 0.7(6) .
C13 C14 C15 Br1 -178.9(3) .
C14 C15 C16 C11 -1.0(6) .
Br1 C15 C16 C11 178.5(3) .
C12 C11 C16 C15 -0.7(5) .
C17 C11 C16 C15 176.4(3) .
C16 C11 C17 O2 1.5(5) .
C12 C11 C17 O2 178.5(3) .
C16 C11 C17 O1 -177.2(3) .
C12 C11 C17 O1 -0.2(5) .
C16 C11 C17 Cd1 -81.6(15) .
C12 C11 C17 Cd1 95.4(14) .
N1 Cd1 C17 O2 132.1(2) .
O4 Cd1 C17 O2 -98.1(2) .
N3 Cd1 C17 O2 8.5(3) .
O1 Cd1 C17 O2 167.9(4) .
N1 Cd1 C17 O1 -35.7(2) .
O4 Cd1 C17 O1 94.1(2) .
N3 Cd1 C17 O1 -159.4(2) .
O2 Cd1 C17 O1 -167.9(4) .
N1 Cd1 C17 C11 -137.6(14) .
O4 Cd1 C17 C11 -7.8(14) .
N3 Cd1 C17 C11 98.8(14) .
O2 Cd1 C17 C11 90.3(15) .
O1 Cd1 C17 C11 -101.9(15) .
C23 C18 C19 O6 178.2(4) .
C24 C18 C19 O6 -2.8(6) .
C23 C18 C19 C20 -1.3(6) .
C24 C18 C19 C20 177.7(4) .
O6 C19 C20 C21 -177.1(5) .
C18 C19 C20 C21 2.5(7) .
C19 C20 C21 C22 -1.5(8) .
C20 C21 C22 C23 -0.7(8) .
C20 C21 C22 Br2 178.7(4) .
C19 C18 C23 C22 -0.8(6) .
C24 C18 C23 C22 -179.8(4) .
C21 C22 C23 C18 1.8(7) .
Br2 C22 C23 C18 -177.6(3) .
C23 C18 C24 O5 -177.3(4) .
C19 C18 C24 O5 3.6(6) .
C23 C18 C24 O4 2.6(6) .
C19 C18 C24 O4 -176.4(3) .
N2 C1 N1 C3 -0.9(6) .
N2 C1 N1 Cd1 174.7(3) .
C2 C3 N1 C1 -1.4(6) .
C2 C3 N1 Cd1 -177.1(3) .
O4 Cd1 N1 C1 74.3(4) .
N3 Cd1 N1 C1 -53.8(4) .
O2 Cd1 N1 C1 -156.3(4) .
O1 Cd1 N1 C1 163.9(4) .
C17 Cd1 N1 C1 179.5(4) .
O4 Cd1 N1 C3 -111.1(4) .
N3 Cd1 N1 C3 120.8(4) .
O2 Cd1 N1 C3 18.3(4) .
O1 Cd1 N1 C3 -21.5(4) .
C17 Cd1 N1 C3 -5.9(4) .
C3 C2 N2 C1 -3.5(6) .
C3 C2 N2 C4 169.1(5) .
N1 C1 N2 C2 2.7(7) .
N1 C1 N2 C4 -169.4(5) .
C5 C4 N2 C2 131.7(6) .
C5 C4 N2 C1 -57.4(8) .
N4 C6 N3 C7 0.7(4) .
N4 C6 N3 Cd1 -176.3(2) .
C8 C7 N3 C6 -0.3(4) .
C8 C7 N3 Cd1 176.8(2) .
N1 Cd1 N3 C6 33.7(3) .
O4 Cd1 N3 C6 -105.9(3) .
O2 Cd1 N3 C6 160.9(3) .
O1 Cd1 N3 C6 142.5(3) .
C17 Cd1 N3 C6 157.1(3) .
N1 Cd1 N3 C7 -142.8(3) .
O4 Cd1 N3 C7 77.6(3) .
O2 Cd1 N3 C7 -15.6(3) .
O1 Cd1 N3 C7 -33.9(4) .
C17 Cd1 N3 C7 -19.4(3) .
N3 C6 N4 C8 -0.7(4) .
N3 C6 N4 C9 177.0(3) .
C7 C8 N4 C6 0.5(4) .
C7 C8 N4 C9 -177.3(3) .
C10 C9 N4 C6 -109.4(4) .
C10 C9 N4 C8 67.9(5) .
O2 C17 O1 Cd1 -12.2(4) .
C11 C17 O1 Cd1 166.5(3) .
N1 Cd1 O1 C17 146.5(2) .
O4 Cd1 O1 C17 -86.3(2) .
N3 Cd1 O1 C17 29.7(3) .
O2 Cd1 O1 C17 6.7(2) .
O1 C17 O2 Cd1 12.7(4) .
C11 C17 O2 Cd1 -165.9(3) .
N1 Cd1 O2 C17 -59.2(3) .
O4 Cd1 O2 C17 82.7(2) .
N3 Cd1 O2 C17 -172.3(2) .
O1 Cd1 O2 C17 -6.9(2) .
O5 C24 O4 Cd1 2.4(4) .
C18 C24 O4 Cd1 -177.5(3) .
N1 Cd1 O4 C24 -52.7(3) .
N3 Cd1 O4 C24 77.2(2) .
O2 Cd1 O4 C24 166.4(2) .
O1 Cd1 O4 C24 -139.7(2) .
C17 Cd1 O4 C24 -167.0(2) .
